data_7107054
loop_
_publ_author_name
'Hassanatu B. Mansaray'
'Alexander D.R. Rowe'
'Nicholas Phillips'
'Jochen Niemeyer'
'Michael Kelly'
'David A. Addy'
'Joshua I. Bates'
'Simon Aldridge'

_publ_section_title
;
 Modelling fundamental arene-borane contacts: spontaneous formation of a
 dibromoborenium cation driven by interaction between a borane Lewis acid
 and an arene p system
;
_journal_name_full Chem.Commun.
_journal_page_first 12295
_journal_paper_doi 10.1039/c1cc15259a
_journal_volume 47
_journal_year 2011
_chemical_formula_moiety 'C29 H29 B N O2, Al Cl4'
_chemical_formula_sum 'C29 H29 Al B Cl4 N O2'
_chemical_formula_weight 603.16
_space_group_IT_number 2
_symmetry_cell_setting triclinic
_symmetry_space_group_name_Hall '-P 1'
_symmetry_space_group_name_H-M 'P -1'
_atom_sites_solution_hydrogens geom
_atom_sites_solution_primary direct
_audit_creation_date 11-06-08
_audit_creation_method CRYSTALS_ver_14.06
_cell_angle_alpha 105.3386(12)
_cell_angle_beta 107.5650(13)
_cell_angle_gamma 93.3676(13)
_cell_formula_units_Z 2
_cell_length_a 9.2145(3)
_cell_length_b 12.0905(4)
_cell_length_c 14.8659(5)
_cell_measurement_reflns_used 5094
_cell_measurement_temperature 150
_cell_measurement_theta_max 25
_cell_measurement_theta_min 5
_cell_volume 1505.32(9)
_computing_cell_refinement 'DENZO/SCALEPACK (Otwinowski & Minor, 1997)'
_computing_data_collection 'COLLECT (Nonius, 2001).'
_computing_data_reduction 'DENZO/SCALEPACK (Otwinowski & Minor, 1997)'
_computing_molecular_graphics 'CAMERON (Watkin et al., 1996)'
_computing_publication_material 'CRYSTALS (Betteridge et al., 2003)'
_computing_structure_refinement 'CRYSTALS (Betteridge et al., 2003)'
_computing_structure_solution 'Superflip (Palatinus & Chapuis, 2007)'
_diffrn_ambient_temperature 150
_diffrn_measured_fraction_theta_full 0.985
_diffrn_measured_fraction_theta_max 0.985
_diffrn_measurement_device Area
_diffrn_measurement_device_type 'Nonius KappaCCD'
_diffrn_measurement_method \w
_diffrn_radiation_monochromator graphite
_diffrn_radiation_type 'Mo K\a'
_diffrn_radiation_wavelength 0.71073
_diffrn_reflns_av_R_equivalents 0.000
_diffrn_reflns_limit_h_max 11
_diffrn_reflns_limit_h_min -10
_diffrn_reflns_limit_k_max 14
_diffrn_reflns_limit_k_min -14
_diffrn_reflns_limit_l_max 17
_diffrn_reflns_limit_l_min -17
_diffrn_reflns_number 25940
_diffrn_reflns_theta_full 25.301
_diffrn_reflns_theta_max 25.301
_diffrn_reflns_theta_min 5.124
_diffrn_standards_number 0
_exptl_absorpt_coefficient_mu 0.450
_exptl_absorpt_correction_T_max 0.96
_exptl_absorpt_correction_T_min 0.94
_exptl_absorpt_correction_type multi-scan
_exptl_absorpt_process_details 'DENZO/SCALEPACK (Otwinowski & Minor, 1997)'
_exptl_crystal_colour colourless
_exptl_crystal_density_diffrn 1.331
_exptl_crystal_density_method 'not measured'
_exptl_crystal_description block
_exptl_crystal_F_000 624
_exptl_crystal_size_max 0.200
_exptl_crystal_size_mid 0.140
_exptl_crystal_size_min 0.100
_refine_diff_density_max 1.09
_refine_diff_density_min -0.90
_refine_ls_extinction_coef 90(60)
_refine_ls_extinction_method 'Larson (1970), Equation 22'
_refine_ls_goodness_of_fit_ref 1.3142
_refine_ls_hydrogen_treatment none
_refine_ls_matrix_type full
_refine_ls_number_parameters 344
_refine_ls_number_reflns 5393
_refine_ls_number_restraints 0
_refine_ls_R_factor_all 0.0669
_refine_ls_R_factor_gt 0.0546
_refine_ls_shift/su_max 0.0003140
_refine_ls_shift/su_mean 0.0000185
_refine_ls_structure_factor_coef Fsqd
_refine_ls_weighting_details
;
Method= Modified Sheldrick
w=1/[\s^2^(F^2^) + ( 0.10P)^2^ + 0.00P]
,where P=p(6)*max(Fo^2^,0) + (1-p(6))Fc^2^
;
_refine_ls_weighting_scheme calc
_refine_ls_wR_factor_all 0.1781
_refine_ls_wR_factor_gt 0.1672
_refine_ls_wR_factor_ref 0.1777
_reflns_limit_h_max 10
_reflns_limit_h_min -11
_reflns_limit_k_max 13
_reflns_limit_k_min -14
_reflns_limit_l_max 17
_reflns_limit_l_min 0
_reflns_number_gt 4415
_reflns_number_total 5396
_reflns_threshold_expression I>2.0\s(I)
_oxford_diffrn_Wilson_B_factor 3.38
_oxford_diffrn_Wilson_scale 1.92
_oxford_refine_ls_r_factor_ref 0.0668
_oxford_refine_ls_scale 0.809(4)
_oxford_reflns_number_all 5396
_oxford_reflns_threshold_expression_ref I>-3.0\s(I)
_oxford_structure_analysis_title '6081134 054armk11'
_cod_data_source_file c1cc15259a.txt
_cod_data_source_block '[LpyBcat][AlCl4]'
_cod_original_sg_symbol_H-M 'P -1 '
_cod_original_formula_sum 'C29 H29 Al1 B1 Cl4 N1 O2'
_cod_database_code 7107054

loop_
_symmetry_equiv_pos_as_xyz
x,y,z
-x,-y,-z

loop_
_atom_site_label
_atom_site_type_symbol
_atom_site_fract_x
_atom_site_fract_y
_atom_site_fract_z
_atom_site_U_iso_or_equiv
_atom_site_occupancy
_atom_site_adp_type
_atom_site_refinement_flags_posn
Cl1 Cl 0.87083(8) 0.51797(6) 0.31085(5) 0.0469 1.0000 Uani .
Al2 Al 0.97732(9) 0.63365(6) 0.25386(6) 0.0370 1.0000 Uani .
Cl3 Cl 0.92868(15) 0.55908(9) 0.09915(6) 0.0849 1.0000 Uani .
Cl4 Cl 1.21907(10) 0.65868(11) 0.32182(8) 0.0798 1.0000 Uani .
Cl5 Cl 0.89275(16) 0.79268(9) 0.27989(13) 0.1124 1.0000 Uani .
O6 O 0.55819(19) 0.30962(14) 0.32677(12) 0.0334 1.0000 Uani .
C7 C 0.6873(3) 0.2545(2) 0.35252(18) 0.0307 1.0000 Uani .
C8 C 0.8240(3) 0.2964(2) 0.42799(19) 0.0390 1.0000 Uani .
C9 C 0.9280(3) 0.2184(2) 0.4404(2) 0.0405 1.0000 Uani .
C10 C 0.8967(3) 0.1056(2) 0.3774(2) 0.0395 1.0000 Uani .
C11 C 0.7581(3) 0.0650(2) 0.3004(2) 0.0376 1.0000 Uani .
C12 C 0.6548(3) 0.1413(2) 0.29046(17) 0.0302 1.0000 Uani .
O13 O 0.50401(19) 0.12202(13) 0.22497(12) 0.0325 1.0000 Uani .
B14 B 0.4520(3) 0.2251(2) 0.25235(19) 0.0314 1.0000 Uani .
N15 N 0.2881(2) 0.24249(16) 0.20849(14) 0.0314 1.0000 Uani .
C16 C 0.2409(3) 0.2631(2) 0.11880(18) 0.0344 1.0000 Uani .
C17 C 0.3559(3) 0.2611(2) 0.06718(17) 0.0338 1.0000 Uani .
C18 C 0.4550(3) 0.3635(2) 0.08578(18) 0.0358 1.0000 Uani .
C19 C 0.4457(4) 0.4761(2) 0.1572(2) 0.0447 1.0000 Uani .
C20 C 0.5606(3) 0.3593(2) 0.03614(19) 0.0387 1.0000 Uani .
C21 C 0.5710(3) 0.2583(2) -0.03087(18) 0.0404 1.0000 Uani .
C22 C 0.6849(4) 0.2568(3) -0.0858(2) 0.0496 1.0000 Uani .
C23 C 0.4713(3) 0.1585(2) -0.04716(19) 0.0444 1.0000 Uani .
C24 C 0.3636(3) 0.1579(2) -0.00029(19) 0.0403 1.0000 Uani .
C25 C 0.2540(4) 0.0477(3) -0.0222(2) 0.0561 1.0000 Uani .
C26 C 0.0924(3) 0.2850(3) 0.0833(2) 0.0449 1.0000 Uani .
C27 C -0.0052(3) 0.2849(3) 0.1379(2) 0.0453 1.0000 Uani .
C28 C 0.0445(3) 0.2624(2) 0.22785(19) 0.0375 1.0000 Uani .
C29 C 0.1931(3) 0.2402(2) 0.26343(18) 0.0335 1.0000 Uani .
C30 C 0.2574(3) 0.2127(2) 0.35767(17) 0.0306 1.0000 Uani .
C31 C 0.2616(3) 0.0975(2) 0.35736(19) 0.0344 1.0000 Uani .
C32 C 0.1979(3) -0.0015(2) 0.2628(2) 0.0441 1.0000 Uani .
C33 C 0.3195(3) 0.0738(2) 0.4470(2) 0.0392 1.0000 Uani .
C34 C 0.3748(3) 0.1623(3) 0.5361(2) 0.0413 1.0000 Uani .
C35 C 0.3670(3) 0.2760(3) 0.53461(19) 0.0415 1.0000 Uani .
C36 C 0.3092(3) 0.3038(2) 0.44688(19) 0.0363 1.0000 Uani .
C37 C 0.2974(4) 0.4274(2) 0.4476(2) 0.0505 1.0000 Uani .
C38 C 0.4394(4) 0.1358(3) 0.6323(2) 0.0567 1.0000 Uani .
H81 H 0.8472 0.3736 0.4685 0.0463 1.0000 Uiso R
H91 H 1.0216 0.2413 0.4922 0.0471 1.0000 Uiso R
H101 H 0.9706 0.0557 0.3892 0.0472 1.0000 Uiso R
H111 H 0.7364 -0.0118 0.2572 0.0452 1.0000 Uiso R
H193 H 0.5081 0.5390 0.1513 0.0653 1.0000 Uiso R
H192 H 0.4795 0.4707 0.2226 0.0660 1.0000 Uiso R
H191 H 0.3401 0.4886 0.1408 0.0656 1.0000 Uiso R
H201 H 0.6273 0.4266 0.0468 0.0451 1.0000 Uiso R
H223 H 0.7402 0.1934 -0.0845 0.0719 1.0000 Uiso R
H222 H 0.7574 0.3286 -0.0598 0.0731 1.0000 Uiso R
H221 H 0.6282 0.2489 -0.1540 0.0727 1.0000 Uiso R
H231 H 0.4768 0.0904 -0.0901 0.0532 1.0000 Uiso R
H252 H 0.2822 -0.0169 -0.0647 0.0841 1.0000 Uiso R
H251 H 0.2566 0.0319 0.0388 0.0833 1.0000 Uiso R
H253 H 0.1517 0.0599 -0.0548 0.0844 1.0000 Uiso R
H261 H 0.0603 0.2998 0.0237 0.0535 1.0000 Uiso R
H271 H -0.1074 0.2997 0.1134 0.0549 1.0000 Uiso R
H281 H -0.0205 0.2628 0.2674 0.0440 1.0000 Uiso R
H323 H 0.1916 -0.0743 0.2773 0.0653 1.0000 Uiso R
H322 H 0.2603 -0.0060 0.2213 0.0657 1.0000 Uiso R
H321 H 0.0972 0.0044 0.2261 0.0649 1.0000 Uiso R
H331 H 0.3184 -0.0040 0.4471 0.0475 1.0000 Uiso R
H351 H 0.4026 0.3372 0.5951 0.0493 1.0000 Uiso R
H372 H 0.3432 0.4764 0.5151 0.0748 1.0000 Uiso R
H371 H 0.3512 0.4495 0.4054 0.0747 1.0000 Uiso R
H373 H 0.1894 0.4350 0.4225 0.0743 1.0000 Uiso R
H382 H 0.3870 0.1694 0.6760 0.0842 1.0000 Uiso R
H381 H 0.5461 0.1683 0.6600 0.0842 1.0000 Uiso R
H383 H 0.4291 0.0515 0.6211 0.0844 1.0000 Uiso R

loop_
_atom_site_aniso_label
_atom_site_aniso_U_11
_atom_site_aniso_U_22
_atom_site_aniso_U_33
_atom_site_aniso_U_23
_atom_site_aniso_U_13
_atom_site_aniso_U_12
Cl1 0.0517(4) 0.0473(4) 0.0536(4) 0.0255(3) 0.0255(3) 0.0062(3)
Al2 0.0372(4) 0.0353(4) 0.0462(5) 0.0184(3) 0.0182(4) 0.0100(3)
Cl3 0.1225(9) 0.0819(7) 0.0452(5) 0.0221(4) 0.0259(5) -0.0293(6)
Cl4 0.0396(5) 0.1253(9) 0.0884(7) 0.0618(7) 0.0159(4) 0.0059(5)
Cl5 0.1249(10) 0.0649(6) 0.2208(16) 0.0794(8) 0.1209(11) 0.0604(7)
O6 0.0291(9) 0.0338(9) 0.0368(9) 0.0108(7) 0.0088(7) 0.0104(7)
C7 0.0283(12) 0.0344(12) 0.0346(12) 0.0140(10) 0.0132(10) 0.0112(10)
C8 0.0304(13) 0.0464(14) 0.0378(14) 0.0082(11) 0.0114(11) 0.0069(11)
C9 0.0264(12) 0.0582(16) 0.0404(14) 0.0205(12) 0.0103(11) 0.0108(11)
C10 0.0318(13) 0.0473(14) 0.0493(15) 0.0232(12) 0.0175(12) 0.0173(11)
C11 0.0346(13) 0.0390(13) 0.0460(15) 0.0185(11) 0.0164(12) 0.0139(11)
C12 0.0256(12) 0.0357(12) 0.0327(12) 0.0151(10) 0.0095(10) 0.0091(9)
O13 0.0303(9) 0.0291(8) 0.0356(9) 0.0078(7) 0.0082(7) 0.0086(7)
B14 0.0291(14) 0.0392(14) 0.0283(13) 0.0131(11) 0.0095(11) 0.0086(11)
N15 0.0308(11) 0.0335(10) 0.0304(10) 0.0110(8) 0.0081(9) 0.0112(8)
C16 0.0350(13) 0.0338(12) 0.0350(13) 0.0127(10) 0.0094(11) 0.0092(10)
C17 0.0335(13) 0.0405(13) 0.0278(12) 0.0140(10) 0.0060(10) 0.0114(10)
C18 0.0361(13) 0.0436(14) 0.0296(12) 0.0145(11) 0.0090(10) 0.0137(11)
C19 0.0541(17) 0.0403(14) 0.0453(15) 0.0131(12) 0.0223(13) 0.0154(12)
C20 0.0395(14) 0.0392(13) 0.0376(14) 0.0123(11) 0.0116(11) 0.0093(11)
C21 0.0346(13) 0.0574(16) 0.0276(13) 0.0128(11) 0.0063(10) 0.0137(12)
C22 0.0492(17) 0.0646(18) 0.0364(15) 0.0112(13) 0.0178(13) 0.0184(14)
C23 0.0457(16) 0.0512(16) 0.0329(13) 0.0082(12) 0.0102(12) 0.0148(13)
C24 0.0383(14) 0.0438(14) 0.0339(14) 0.0114(11) 0.0045(11) 0.0092(11)
C25 0.0603(19) 0.0433(16) 0.0582(19) 0.0074(14) 0.0180(16) 0.0020(14)
C26 0.0377(14) 0.0627(17) 0.0419(15) 0.0290(13) 0.0106(12) 0.0172(13)
C27 0.0319(14) 0.0621(17) 0.0474(16) 0.0262(13) 0.0100(12) 0.0184(12)
C28 0.0307(13) 0.0441(13) 0.0413(14) 0.0171(11) 0.0118(11) 0.0132(11)
C29 0.0301(13) 0.0383(13) 0.0351(13) 0.0139(10) 0.0112(10) 0.0112(10)
C30 0.0235(11) 0.0388(13) 0.0321(12) 0.0131(10) 0.0096(10) 0.0097(10)
C31 0.0266(12) 0.0396(13) 0.0418(14) 0.0167(11) 0.0134(10) 0.0092(10)
C32 0.0432(15) 0.0416(14) 0.0466(16) 0.0133(12) 0.0126(13) 0.0090(12)
C33 0.0311(13) 0.0493(15) 0.0477(15) 0.0260(12) 0.0164(11) 0.0133(11)
C34 0.0258(12) 0.0667(18) 0.0411(15) 0.0271(13) 0.0141(11) 0.0126(12)
C35 0.0297(13) 0.0584(17) 0.0332(13) 0.0079(12) 0.0103(11) 0.0086(12)
C36 0.0283(12) 0.0454(14) 0.0366(13) 0.0121(11) 0.0115(10) 0.0119(11)
C37 0.0473(16) 0.0393(14) 0.0542(18) 0.0047(13) 0.0084(14) 0.0122(12)
C38 0.0487(17) 0.087(2) 0.0463(17) 0.0362(16) 0.0179(14) 0.0127(16)

loop_
_atom_type_symbol
_atom_type_scat_dispersion_real
_atom_type_scat_dispersion_imag
_atom_type_scat_Cromer_Mann_a1
_atom_type_scat_Cromer_Mann_b1
_atom_type_scat_Cromer_Mann_a2
_atom_type_scat_Cromer_Mann_b2
_atom_type_scat_Cromer_Mann_a3
_atom_type_scat_Cromer_Mann_b3
_atom_type_scat_Cromer_Mann_a4
_atom_type_scat_Cromer_Mann_b4
_atom_type_scat_Cromer_Mann_c
_atom_type_scat_source
C 0.0033 0.0016 2.3100 20.8439 1.0200 10.2075 1.5886 0.5687 0.8650 51.6512 0.2156 'International Tables Vol C 4.2.6.8 and 6.1.1.4'
H 0.0000 0.0000 0.4930 10.5109 0.3229 26.1257 0.1402 3.1424 0.0408 57.7998 0.0030 'International Tables Vol C 4.2.6.8 and 6.1.1.4'
O 0.0106 0.0060 3.0485 13.2771 2.2868 5.7011 1.5463 0.3239 0.8670 32.9089 0.2508 'International Tables Vol C 4.2.6.8 and 6.1.1.4'
B 0.0013 0.0007 2.0545 23.2185 1.3326 1.0210 1.0979 60.3498 0.7068 0.1403 -0.1932 'International Tables Vol C 4.2.6.8 and 6.1.1.4'
Al 0.0645 0.0514 6.4202 3.0387 1.9002 0.7426 1.5936 31.5472 1.9646 85.0886 1.1151 'International Tables Vol C 4.2.6.8 and 6.1.1.4'
Cl 0.1484 0.1585 11.4604 0.0104 7.1964 1.1662 6.2556 18.5194 1.6455 47.7784 -9.5574 'International Tables Vol C 4.2.6.8 and 6.1.1.4'
N 0.0061 0.0033 12.2126 0.0057 3.1322 9.8933 2.0125 28.9975 1.1663 0.5826 -11.5290 'International Tables Vol C 4.2.6.8 and 6.1.1.4'

loop_
_geom_angle_atom_site_label_1
_geom_angle_atom_site_label_2
_geom_angle_atom_site_label_3
_geom_angle
_geom_angle_publ_flag
Cl1 Al2 Cl3 109.85(5) yes
Cl1 Al2 Cl4 109.53(5) yes
Cl3 Al2 Cl4 107.58(6) yes
Cl1 Al2 Cl5 109.74(5) yes
Cl3 Al2 Cl5 109.46(7) yes
Cl4 Al2 Cl5 110.65(6) yes
C7 O6 B14 103.78(18) yes
O6 C7 C8 128.9(2) yes
O6 C7 C12 108.83(19) yes
C8 C7 C12 122.2(2) yes
C7 C8 C9 116.1(2) yes
C7 C8 H81 122.1 no
C9 C8 H81 121.7 no
C8 C9 C10 121.7(2) yes
C8 C9 H91 119.9 no
C10 C9 H91 118.4 no
C9 C10 C11 121.3(2) yes
C9 C10 H101 118.6 no
C11 C10 H101 120.1 no
C10 C11 C12 116.5(2) yes
C10 C11 H111 121.6 no
C12 C11 H111 121.9 no
C7 C12 C11 122.0(2) yes
C7 C12 O13 109.04(19) yes
C11 C12 O13 128.9(2) yes
C12 O13 B14 103.61(18) yes
O13 B14 O6 114.7(2) yes
O13 B14 N15 123.0(2) yes
O6 B14 N15 122.2(2) yes
B14 N15 C16 120.1(2) yes
B14 N15 C29 117.2(2) yes
C16 N15 C29 122.7(2) yes
N15 C16 C17 116.6(2) yes
N15 C16 C26 118.5(2) yes
C17 C16 C26 124.9(2) yes
C16 C17 C18 119.5(2) yes
C16 C17 C24 119.8(2) yes
C18 C17 C24 120.7(2) yes
C17 C18 C19 121.2(2) yes
C17 C18 C20 118.3(2) yes
C19 C18 C20 120.5(2) yes
C18 C19 H193 109.2 no
C18 C19 H192 109.7 no
H193 C19 H192 110.8 no
C18 C19 H191 108.4 no
H193 C19 H191 110.0 no
H192 C19 H191 108.6 no
C18 C20 C21 122.2(3) yes
C18 C20 H201 119.9 no
C21 C20 H201 117.9 no
C20 C21 C22 121.1(3) yes
C20 C21 C23 117.9(3) yes
C22 C21 C23 121.0(3) yes
C21 C22 H223 112.0 no
C21 C22 H222 112.0 no
H223 C22 H222 109.2 no
C21 C22 H221 108.1 no
H223 C22 H221 107.7 no
H222 C22 H221 107.6 no
C21 C23 C24 122.3(3) yes
C21 C23 H231 119.7 no
C24 C23 H231 118.0 no
C17 C24 C23 118.6(2) yes
C17 C24 C25 120.8(3) yes
C23 C24 C25 120.6(2) yes
C24 C25 H252 109.9 no
C24 C25 H251 110.1 no
H252 C25 H251 110.3 no
C24 C25 H253 107.9 no
H252 C25 H253 109.9 no
H251 C25 H253 108.8 no
C16 C26 C27 120.0(2) yes
C16 C26 H261 119.1 no
C27 C26 H261 121.0 no
C26 C27 C28 120.5(2) yes
C26 C27 H271 119.9 no
C28 C27 H271 119.5 no
C27 C28 C29 119.6(3) yes
C27 C28 H281 122.1 no
C29 C28 H281 118.3 no
C28 C29 N15 118.7(2) yes
C28 C29 C30 124.2(2) yes
N15 C29 C30 117.2(2) yes
C29 C30 C31 119.9(2) yes
C29 C30 C36 119.1(2) yes
C31 C30 C36 120.9(2) yes
C30 C31 C32 121.5(2) yes
C30 C31 C33 118.8(2) yes
C32 C31 C33 119.6(2) yes
C31 C32 H323 110.3 no
C31 C32 H322 112.6 no
H323 C32 H322 107.5 no
C31 C32 H321 111.7 no
H323 C32 H321 106.3 no
H322 C32 H321 108.2 no
C31 C33 C34 121.4(3) yes
C31 C33 H331 118.9 no
C34 C33 H331 119.7 no
C33 C34 C35 118.6(2) yes
C33 C34 C38 121.0(3) yes
C35 C34 C38 120.3(3) yes
C34 C35 C36 121.9(3) yes
C34 C35 H351 119.5 no
C36 C35 H351 118.6 no
C30 C36 C35 118.2(2) yes
C30 C36 C37 120.9(2) yes
C35 C36 C37 120.8(2) yes
C36 C37 H372 108.0 no
C36 C37 H371 110.6 no
H372 C37 H371 110.2 no
C36 C37 H373 108.7 no
H372 C37 H373 110.2 no
H371 C37 H373 109.1 no
C34 C38 H382 109.8 no
C34 C38 H381 108.0 no
H382 C38 H381 109.7 no
C34 C38 H383 110.2 no
H382 C38 H383 109.8 no
H381 C38 H383 109.4 no

loop_
_geom_bond_atom_site_label_1
_geom_bond_atom_site_label_2
_geom_bond_distance
_geom_bond_publ_flag
Cl1 Al2 2.1457(10) yes
Al2 Cl3 2.1300(12) yes
Al2 Cl4 2.1155(11) yes
Al2 Cl5 2.1021(12) yes
O6 C7 1.400(3) yes
O6 B14 1.363(3) yes
C7 C8 1.369(3) yes
C7 C12 1.389(3) yes
C8 C9 1.391(4) yes
C8 H81 0.938 no
C9 C10 1.391(4) yes
C9 H91 0.933 no
C10 C11 1.389(4) yes
C10 H101 0.943 no
C11 C12 1.368(3) yes
C11 H111 0.948 no
C12 O13 1.399(3) yes
O13 B14 1.366(3) yes
B14 N15 1.505(3) yes
N15 C16 1.367(3) yes
N15 C29 1.369(3) yes
C16 C17 1.482(4) yes
C16 C26 1.379(4) yes
C17 C18 1.406(4) yes
C17 C24 1.400(4) yes
C18 C19 1.514(3) yes
C18 C20 1.384(4) yes
C19 H193 0.965 no
C19 H192 0.948 no
C19 H191 0.961 no
C20 C21 1.386(4) yes
C20 H201 0.937 no
C21 C22 1.510(4) yes
C21 C23 1.393(4) yes
C22 H223 0.946 no
C22 H222 0.974 no
C22 H221 0.966 no
C23 C24 1.374(4) yes
C23 H231 0.914 no
C24 C25 1.522(4) yes
C25 H252 0.968 no
C25 H251 0.970 no
C25 H253 0.961 no
C26 C27 1.381(4) yes
C26 H261 0.914 no
C27 C28 1.382(4) yes
C27 H271 0.948 no
C28 C29 1.382(3) yes
C28 H281 0.957 no
C29 C30 1.481(3) yes
C30 C31 1.394(3) yes
C30 C36 1.408(3) yes
C31 C32 1.511(4) yes
C31 C33 1.391(4) yes
C32 H323 0.963 no
C32 H322 0.955 no
C32 H321 0.942 no
C33 C34 1.392(4) yes
C33 H331 0.940 no
C34 C35 1.386(4) yes
C34 C38 1.500(4) yes
C35 C36 1.390(4) yes
C35 H351 0.951 no
C36 C37 1.503(4) yes
C37 H372 0.968 no
C37 H371 0.986 no
C37 H373 0.971 no
C38 H382 0.946 no
C38 H381 0.956 no
C38 H383 0.982 no
